data_7706326
loop_
_publ_author_name
'Deorukhkar, Neel'
'Besnard, C\'eline'
'Gu\'en\'ee, Laure'
'Piguet, Claude'

_publ_section_title
;
 Tuning spin-crossover transition temperatures in non-symmetrical
 homoleptic meridional/facial [Fe(didentate)<sub>3</sub>]<sup>2+</sup>
 complexes: what for and who cares about it?
;
_journal_issue 4
_journal_name_full 'Dalton transactions (Cambridge, England : 2003)'
_journal_page_first 1206
_journal_page_last 1223
_journal_paper_doi 10.1039/d0dt03828h
_journal_volume 50
_journal_year 2021
_chemical_formula_moiety 'C36 H30 Fe N12, 2(Cl O4)'
_chemical_formula_sum 'C36 H30 Cl2 Fe N12 O8'
_chemical_formula_weight 885.47
_space_group_crystal_system monoclinic
_space_group_IT_number 14
_space_group_name_Hall '-P 2ybc'
_space_group_name_H-M_alt 'P 1 21/c 1'
_atom_sites_solution_hydrogens geom
_atom_sites_solution_primary dual
_atom_sites_solution_secondary difmap
_audit_creation_date 2020-12-01
_audit_creation_method
;
Olex2 1.3
(compiled 2020.11.12 svn.r5f609507 for OlexSys, GUI svn.r6219)
;
_audit_update_record
;
2020-12-05 deposited with the CCDC.	2020-12-15 downloaded from the CCDC.
;
_cell_angle_alpha 90
_cell_angle_beta 94.4286(13)
_cell_angle_gamma 90
_cell_formula_units_Z 4
_cell_length_a 14.8236(2)
_cell_length_b 14.3119(2)
_cell_length_c 16.9607(3)
_cell_measurement_reflns_used 8536
_cell_measurement_temperature 100.01(10)
_cell_measurement_theta_max 68.0030
_cell_measurement_theta_min 2.9440
_cell_volume 3587.54(9)
_computing_cell_refinement 'CrysAlisPro 1.171.39.46 (Rigaku OD, 2018)'
_computing_data_collection 'CrysAlisPro 1.171.39.46 (Rigaku OD, 2018)'
_computing_data_reduction 'CrysAlisPro 1.171.39.46 (Rigaku OD, 2018)'
_computing_molecular_graphics 'Olex2 1.3 (Dolomanov et al., 2009)'
_computing_publication_material 'Olex2 1.3 (Dolomanov et al., 2009)'
_computing_structure_refinement 'SHELXL 2018/3 (Sheldrick, 2015)'
_computing_structure_solution 'ShelXT (Sheldrick, 2015)'
_diffrn_ambient_environment N~2~
_diffrn_ambient_temperature 100.01(10)
_diffrn_detector 'CCD plate'
_diffrn_detector_area_resol_mean 10.4670
_diffrn_detector_type Atlas
_diffrn_measured_fraction_theta_full 0.998
_diffrn_measured_fraction_theta_max 0.987
_diffrn_measurement_details
;
List of Runs (angles in degrees, time in seconds):

  # Type    Start    End  Width  t~exp~   \w     \q     \k     \f   Frames
#--------------------------------------------------------------------------
  1  \w    -68.00  40.00   1.00    1.50    --  -38.13  38.00-150.00  108
  2  \w     40.00  67.00   1.00    1.50    --   38.13 -99.00-180.00   27
  3  \w    -37.00  74.00   1.00    1.50    --   38.13 -77.00   0.00  111
  4  \w    102.00 138.00   1.00    6.00    --  100.00 -30.00 -60.00   36
  5  \w    153.00 178.00   1.00    6.00    --  100.00 111.00 -60.00   25
  6  \w     83.00 178.00   1.00    6.00    --  100.00  77.00  90.00   95
  7  \w     66.00 150.00   1.00    6.00    --  100.00  30.00 -90.00   84
  8  \w     97.00 146.00   1.00    6.00    --  100.00 178.00-150.00   49
  9  \w    103.00 178.00   1.00    6.00    --  100.00 111.00 -30.00   75
 10  \w    107.00 141.00   1.00    6.00    --  100.00 111.00 -60.00   34
 11  \w     99.00 150.00   1.00    6.00    --  100.00 178.00 120.00   51
 12  \w     99.00 132.00   1.00    6.00    --  100.00 178.00  90.00   33
 13  \w     95.00 136.00   1.00    6.00    --  100.00 -77.00 -30.00   41
 14  \w     19.00  84.00   1.00    6.00    --  100.00 -30.00 -60.00   65
;
_diffrn_measurement_device 'four-circle diffractometer'
_diffrn_measurement_device_type 'SuperNova, Dual, Cu at home/near, Atlas'
_diffrn_measurement_method '\w scans'
_diffrn_orient_matrix_type 'CrysAlisPro convention (1999,Acta A55,543-557)'
_diffrn_orient_matrix_UB_11 0.0512977000
_diffrn_orient_matrix_UB_12 -0.0875816000
_diffrn_orient_matrix_UB_13 0.0315186000
_diffrn_orient_matrix_UB_21 -0.0469952000
_diffrn_orient_matrix_UB_22 -0.0584146000
_diffrn_orient_matrix_UB_23 -0.0676183000
_diffrn_orient_matrix_UB_31 0.0776062000
_diffrn_orient_matrix_UB_32 0.0227896000
_diffrn_orient_matrix_UB_33 -0.0522161000
_diffrn_radiation_monochromator mirror
_diffrn_radiation_probe x-ray
_diffrn_radiation_type 'Cu K\a'
_diffrn_radiation_wavelength 1.54184
_diffrn_reflns_av_R_equivalents 0.0190
_diffrn_reflns_av_unetI/netI 0.0220
_diffrn_reflns_Laue_measured_fraction_full 0.998
_diffrn_reflns_Laue_measured_fraction_max 0.987
_diffrn_reflns_limit_h_max 17
_diffrn_reflns_limit_h_min -12
_diffrn_reflns_limit_k_max 16
_diffrn_reflns_limit_k_min -17
_diffrn_reflns_limit_l_max 20
_diffrn_reflns_limit_l_min -20
_diffrn_reflns_number 16165
_diffrn_reflns_point_group_measured_fraction_full 0.998
_diffrn_reflns_point_group_measured_fraction_max 0.987
_diffrn_reflns_theta_full 67.500
_diffrn_reflns_theta_max 68.807
_diffrn_reflns_theta_min 2.990
_diffrn_source 'micro-focus sealed X-ray tube'
_diffrn_source_type 'SuperNova (Cu) X-ray Source'
_exptl_absorpt_coefficient_mu 5.379
_exptl_absorpt_correction_T_max 0.681
_exptl_absorpt_correction_T_min 0.392
_exptl_absorpt_correction_type analytical
_exptl_absorpt_process_details
;
CrysAlisPro 1.171.39.46 (Rigaku Oxford Diffraction, 2018)
Analytical numeric absorption correction using a multifaceted crystal
			model based on expressions derived by R.C. Clark & J.S. Reid.
(Clark, R. C. & Reid, J. S. (1995). Acta Cryst. A51, 887-897)
Empirical absorption correction using spherical harmonics,
 implemented in SCALE3 ABSPACK scaling algorithm.
;
_exptl_crystal_colour 'dark red'
_exptl_crystal_density_diffrn 1.639
_exptl_crystal_description prism
_exptl_crystal_F_000 1816
_exptl_crystal_size_max 0.265
_exptl_crystal_size_mid 0.199
_exptl_crystal_size_min 0.077
_refine_diff_density_max 0.715
_refine_diff_density_min -0.570
_refine_diff_density_rms 0.058
_refine_ls_extinction_method none
_refine_ls_goodness_of_fit_ref 1.033
_refine_ls_hydrogen_treatment constr
_refine_ls_matrix_type full
_refine_ls_number_parameters 581
_refine_ls_number_reflns 6553
_refine_ls_number_restraints 42
_refine_ls_restrained_S_all 1.035
_refine_ls_R_factor_all 0.0411
_refine_ls_R_factor_gt 0.0372
_refine_ls_shift/su_max 0.001
_refine_ls_shift/su_mean 0.000
_refine_ls_structure_factor_coef Fsqd
_refine_ls_weighting_details 'w=1/[\s^2^(Fo^2^)+(0.0544P)^2^+3.0331P] where P=(Fo^2^+2Fc^2^)/3'
_refine_ls_weighting_scheme calc
_refine_ls_wR_factor_gt 0.0964
_refine_ls_wR_factor_ref 0.0992
_reflns_Friedel_coverage 0.000
_reflns_number_gt 6023
_reflns_number_total 6553
_reflns_threshold_expression 'I > 2\s(I)'
_cod_data_source_file d0dt03828h2.cif
_cod_data_source_block 6_FeL6_100K
_cod_depositor_comments 'Adding full bibliography for 7706322--7706338.cif.'
_cod_original_cell_volume 3587.54(10)
_cod_database_code 7706326
_shelx_shelxl_version_number 2018/3
_chemical_oxdiff_formula 'C36 H30 Cl2 Fe N12 O8'
_shelx_space_group_comment
;
The symmetry employed for this shelxl refinement is uniquely defined
by the following loop, which should always be used as a source of
symmetry information in preference to the above space-group names.
They are only intended as comments.
;
_reflns_odcompleteness_completeness 99.93
_reflns_odcompleteness_iscentric 1
_reflns_odcompleteness_theta 66.97
_olex2_refinement_description
;
1. Fixed Uiso
 At 1.2 times of:
  All C(H) groups
 At 1.5 times of:
  All C(H,H,H) groups
2. Restrained distances
 Cl1-O1 \\sim Cl1A-O1A
 with sigma of 0.02
 Cl1-O2 \\sim Cl1A-O2A
 with sigma of 0.02
 Cl1-O3 \\sim Cl1A-O3A
 with sigma of 0.02
 O2-O4 \\sim O2A-O4A
 with sigma of 0.04
 Cl1-O4 \\sim Cl1A-O4A
 with sigma of 0.02
 O1-O4 \\sim O1A-O4A
 with sigma of 0.04
 O1-O3 \\sim O1A-O3A
 with sigma of 0.04
 O2-O3 \\sim O2A-O3A
 with sigma of 0.04
 O3-O4 \\sim O3A-O4A
 with sigma of 0.04
 O1-O2 \\sim O1A-O2A
 with sigma of 0.04
3. Uiso/Uaniso restraints and constraints
O3 \\sim O3A: within 2A with sigma of 0.001 and sigma for terminal atoms of
0.002 within 2A
4. Rigid body (RIGU) restrains
 O1A, O3A, Cl1A, O2A, O4A
 with sigma for 1-2 distances of 0.001 and sigma for 1-3 distances of 0.001
 O3A, Cl1A, O1A, O2A, O4A
 with sigma for 1-2 distances of 0.001 and sigma for 1-3 distances of 0.001
5. Others
 Sof(O3A)=Sof(Cl1A)=Sof(O1A)=Sof(O2A)=Sof(O4A)=1-FVAR(1)
 Sof(Cl1)=Sof(O1)=Sof(O2)=Sof(O3)=Sof(O4)=FVAR(1)
6.a Aromatic/amide H refined with riding coordinates:
 C2(H2), C3(H3), C4(H4), C5(H5), C10(H10), C11(H11), C12(H12), C14(H14),
 C15(H15), C16(H16), C17(H17), C22(H22), C23(H23), C24(H24), C26(H26), C27(H27),
  C28(H28), C29(H29), C34(H34), C35(H35), C36(H36)
6.b Idealised Me refined as rotating group:
 C8(H8A,H8B,H8C), C20(H20A,H20B,H20C), C32(H32A,H32B,H32C)
;
_olex2_submission_special_instructions 'No special instructions were received'
_oxdiff_exptl_absorpt_empirical_details
;
Empirical correction (ABSPACK) includes:
- Absorption correction using spherical harmonics
- Frame scaling
;
_oxdiff_exptl_absorpt_empirical_full_max 1.390
_oxdiff_exptl_absorpt_empirical_full_min 0.723

loop_
_space_group_symop_operation_xyz
'x, y, z'
'-x, y+1/2, -z+1/2'
'-x, -y, -z'
'x, -y-1/2, z-1/2'

loop_
_atom_site_label
_atom_site_type_symbol
_atom_site_fract_x
_atom_site_fract_y
_atom_site_fract_z
_atom_site_U_iso_or_equiv
_atom_site_adp_type
_atom_site_occupancy
_atom_site_site_symmetry_order
_atom_site_calc_flag
_atom_site_refinement_flags_posn
_atom_site_refinement_flags_adp
_atom_site_refinement_flags_occupancy
_atom_site_disorder_assembly
_atom_site_disorder_group
Fe1 Fe 0.74755(2) 0.49688(2) 0.29945(2) 0.01845(10) Uani 1 1 d . . . . .
N1 N 0.64272(12) 0.47856(14) 0.22088(11) 0.0235(4) Uani 1 1 d . . . . .
N2 N 0.53988(13) 0.54343(15) 0.13409(11) 0.0284(4) Uani 1 1 d . . . . .
N3 N 0.74076(12) 0.62526(14) 0.25077(10) 0.0230(4) Uani 1 1 d . . . . .
N4 N 0.64505(14) 0.72175(14) 0.16508(11) 0.0283(4) Uani 1 1 d . . . . .
N5 N 0.84245(12) 0.53953(13) 0.38026(10) 0.0201(4) Uani 1 1 d . . . . .
N6 N 0.87472(12) 0.60942(13) 0.49721(10) 0.0232(4) Uani 1 1 d . . . . .
N7 N 0.66893(12) 0.54164(13) 0.38135(10) 0.0206(4) Uani 1 1 d . . . . .
N8 N 0.67432(13) 0.61482(14) 0.50876(11) 0.0257(4) Uani 1 1 d . . . . .
N9 N 0.75862(11) 0.36777(13) 0.34370(10) 0.0203(4) Uani 1 1 d . . . . .
N10 N 0.83913(12) 0.23504(13) 0.35058(10) 0.0213(4) Uani 1 1 d . . . . .
N11 N 0.83282(12) 0.44368(13) 0.22694(10) 0.0216(4) Uani 1 1 d . . . . .
N12 N 0.92776(13) 0.31070(14) 0.20923(12) 0.0273(4) Uani 1 1 d . . . . .
C1 C 0.57786(15) 0.41185(17) 0.19880(13) 0.0250(5) Uani 1 1 d . . . . .
C2 C 0.56936(16) 0.31917(17) 0.22286(14) 0.0287(5) Uani 1 1 d . . . . .
H2 H 0.613131 0.290495 0.258942 0.034 Uiso 1 1 calc R U . . .
C3 C 0.49386(17) 0.27128(19) 0.19142(15) 0.0342(6) Uani 1 1 d . . . . .
H3 H 0.486159 0.207816 0.205879 0.041 Uiso 1 1 calc R U . . .
C4 C 0.42806(17) 0.3136(2) 0.13867(16) 0.0379(6) Uani 1 1 d . . . . .
H4 H 0.376913 0.278046 0.119331 0.046 Uiso 1 1 calc R U . . .
C5 C 0.43555(16) 0.4044(2) 0.11438(15) 0.0348(6) Uani 1 1 d . . . . .
H5 H 0.390916 0.432855 0.079013 0.042 Uiso 1 1 calc R U . . .
C6 C 0.51295(15) 0.45295(18) 0.14474(13) 0.0271(5) Uani 1 1 d . . . . .
C7 C 0.61758(15) 0.55603(16) 0.18126(12) 0.0229(5) Uani 1 1 d . . . . .
C8 C 0.48829(18) 0.6134(2) 0.08566(16) 0.0386(6) Uani 1 1 d . . . . .
H8A H 0.448171 0.647676 0.118731 0.058 Uiso 1 1 calc R U . . .
H8B H 0.452073 0.581942 0.042740 0.058 Uiso 1 1 calc R U . . .
H8C H 0.530255 0.657167 0.063257 0.058 Uiso 1 1 calc R U . . .
C9 C 0.66947(15) 0.64043(17) 0.19737(13) 0.0246(5) Uani 1 1 d . . . . .
C10 C 0.69415(17) 0.79641(17) 0.18926(14) 0.0299(5) Uani 1 1 d . . . . .
H10 H 0.677593 0.856254 0.168687 0.036 Uiso 1 1 calc R U . . .
C11 C 0.76899(17) 0.78841(18) 0.24391(14) 0.0298(5) Uani 1 1 d . . . . .
H11 H 0.803648 0.841623 0.260704 0.036 Uiso 1 1 calc R U . . .
C12 C 0.79085(15) 0.70077(16) 0.27264(13) 0.0252(5) Uani 1 1 d . . . . .
H12 H 0.842564 0.693303 0.308800 0.030 Uiso 1 1 calc R U . . .
C13 C 0.93499(14) 0.55659(15) 0.38918(13) 0.0214(4) Uani 1 1 d . . . . .
C14 C 1.00323(15) 0.53977(17) 0.33809(13) 0.0252(5) Uani 1 1 d . . . . .
H14 H 0.990775 0.508971 0.288837 0.030 Uiso 1 1 calc R U . . .
C15 C 1.08929(15) 0.56998(18) 0.36258(14) 0.0301(5) Uani 1 1 d . . . . .
H15 H 1.136904 0.560005 0.329114 0.036 Uiso 1 1 calc R U . . .
C16 C 1.10852(16) 0.61495(19) 0.43536(15) 0.0314(5) Uani 1 1 d . . . . .
H16 H 1.168719 0.634838 0.449627 0.038 Uiso 1 1 calc R U . . .
C17 C 1.04271(16) 0.63118(17) 0.48686(14) 0.0285(5) Uani 1 1 d . . . . .
H17 H 1.056045 0.661087 0.536398 0.034 Uiso 1 1 calc R U . . .
C18 C 0.95509(15) 0.60118(16) 0.46217(13) 0.0237(5) Uani 1 1 d . . . . .
C19 C 0.81012(14) 0.57387(15) 0.44530(12) 0.0206(4) Uani 1 1 d . . . . .
C20 C 0.86254(16) 0.65032(18) 0.57514(13) 0.0296(5) Uani 1 1 d . . . . .
H20A H 0.825241 0.706730 0.568564 0.044 Uiso 1 1 calc R U . . .
H20B H 0.921729 0.666577 0.601260 0.044 Uiso 1 1 calc R U . . .
H20C H 0.832508 0.604921 0.607556 0.044 Uiso 1 1 calc R U . . .
C21 C 0.71244(14) 0.57716(15) 0.44803(13) 0.0215(4) Uani 1 1 d . . . . .
C22 C 0.58377(16) 0.61720(17) 0.50325(14) 0.0281(5) Uani 1 1 d . . . . .
H22 H 0.553741 0.643983 0.545288 0.034 Uiso 1 1 calc R U . . .
C23 C 0.53264(15) 0.58209(16) 0.43864(13) 0.0248(5) Uani 1 1 d . . . . .
H23 H 0.468411 0.583773 0.435915 0.030 Uiso 1 1 calc R U . . .
C24 C 0.57810(14) 0.54423(16) 0.37777(13) 0.0223(4) Uani 1 1 d . . . . .
H24 H 0.544344 0.519612 0.332585 0.027 Uiso 1 1 calc R U . . .
C25 C 0.73043(14) 0.31442(16) 0.40595(12) 0.0211(4) Uani 1 1 d . . . . .
C26 C 0.66666(14) 0.33102(16) 0.46125(13) 0.0234(4) Uani 1 1 d . . . . .
H26 H 0.631177 0.386359 0.459284 0.028 Uiso 1 1 calc R U . . .
C27 C 0.65729(15) 0.26407(17) 0.51863(13) 0.0257(5) Uani 1 1 d . . . . .
H27 H 0.615447 0.274448 0.557418 0.031 Uiso 1 1 calc R U . . .
C28 C 0.70811(15) 0.18075(17) 0.52126(13) 0.0264(5) Uani 1 1 d . . . . .
H28 H 0.699340 0.136248 0.561510 0.032 Uiso 1 1 calc R U . . .
C29 C 0.77019(15) 0.16224(16) 0.46691(13) 0.0246(5) Uani 1 1 d . . . . .
H29 H 0.803918 0.105751 0.468043 0.030 Uiso 1 1 calc R U . . .
C30 C 0.78076(14) 0.23115(16) 0.41006(13) 0.0218(4) Uani 1 1 d . . . . .
C31 C 0.82291(13) 0.31718(15) 0.31294(12) 0.0202(4) Uani 1 1 d . . . . .
C32 C 0.90368(15) 0.16000(16) 0.33548(14) 0.0263(5) Uani 1 1 d . . . . .
H32A H 0.932947 0.173916 0.286954 0.039 Uiso 1 1 calc R U . . .
H32B H 0.871322 0.100413 0.329405 0.039 Uiso 1 1 calc R U . . .
H32C H 0.949692 0.155784 0.380040 0.039 Uiso 1 1 calc R U . . .
C33 C 0.86501(14) 0.35705(16) 0.24579(12) 0.0224(4) Uani 1 1 d . . . . .
C34 C 0.95915(16) 0.35372(18) 0.14659(14) 0.0298(5) Uani 1 1 d . . . . .
H34 H 1.004142 0.323305 0.118940 0.036 Uiso 1 1 calc R U . . .
C35 C 0.92872(16) 0.44022(18) 0.12078(14) 0.0285(5) Uani 1 1 d . . . . .
H35 H 0.950845 0.468697 0.075498 0.034 Uiso 1 1 calc R U . . .
C36 C 0.86486(15) 0.48414(17) 0.16310(13) 0.0250(5) Uani 1 1 d . . . . .
H36 H 0.843145 0.544086 0.146795 0.030 Uiso 1 1 calc R U . . .
Cl1 Cl 0.32140(17) 0.5703(2) 0.28466(17) 0.0264(5) Uani 0.848(3) 1 d D . P A 1
O1 O 0.33220(16) 0.53002(16) 0.36265(13) 0.0390(6) Uani 0.848(3) 1 d D . P A 1
O2 O 0.40831(14) 0.58046(18) 0.25435(14) 0.0417(6) Uani 0.848(3) 1 d D . P A 1
O3 O 0.26373(18) 0.51021(18) 0.23443(16) 0.0370(6) Uani 0.848(3) 1 d D U P A 1
O4 O 0.27934(13) 0.66080(14) 0.29051(13) 0.0317(5) Uani 0.848(3) 1 d D . P A 1
O3A O 0.2451(10) 0.4959(11) 0.2632(10) 0.0358(12) Uani 0.152(3) 1 d D U P A 2
Cl1A Cl 0.3210(10) 0.5568(11) 0.2777(9) 0.027(3) Uani 0.152(3) 1 d D . P A 2
O1A O 0.3111(10) 0.6148(11) 0.3458(8) 0.058(4) Uani 0.152(3) 1 d D . P A 2
O2A O 0.3985(8) 0.4942(9) 0.3023(9) 0.052(3) Uani 0.152(3) 1 d D . P A 2
O4A O 0.3472(9) 0.6051(9) 0.2097(7) 0.044(3) Uani 0.152(3) 1 d D . P A 2
Cl2 Cl 0.83427(4) 0.87973(4) 0.47416(3) 0.02995(14) Uani 1 1 d . . . . .
O5 O 0.80968(16) 0.79694(14) 0.42983(12) 0.0492(5) Uani 1 1 d . . . . .
O6 O 0.85860(15) 0.95186(15) 0.42134(14) 0.0515(5) Uani 1 1 d . . . . .
O7 O 0.75956(14) 0.91087(19) 0.51645(12) 0.0533(6) Uani 1 1 d . . . . .
O8 O 0.91039(14) 0.86027(14) 0.52825(13) 0.0492(5) Uani 1 1 d . . . . .

loop_
_atom_site_aniso_label
_atom_site_aniso_U_11
_atom_site_aniso_U_22
_atom_site_aniso_U_33
_atom_site_aniso_U_23
_atom_site_aniso_U_13
_atom_site_aniso_U_12
Fe1 0.01556(17) 0.02360(19) 0.01578(17) -0.00079(13) -0.00143(12) 0.00168(13)
N1 0.0210(9) 0.0287(10) 0.0205(9) -0.0035(8) 0.0000(7) 0.0005(8)
N2 0.0227(9) 0.0393(12) 0.0218(9) -0.0008(8) -0.0063(7) 0.0038(8)
N3 0.0215(9) 0.0295(10) 0.0180(9) -0.0009(7) 0.0013(7) 0.0018(8)
N4 0.0306(10) 0.0313(11) 0.0233(9) 0.0037(8) 0.0044(8) 0.0064(8)
N5 0.0169(8) 0.0238(9) 0.0195(8) 0.0033(7) 0.0006(7) 0.0017(7)
N6 0.0226(9) 0.0283(10) 0.0180(9) -0.0012(7) -0.0024(7) -0.0014(8)
N7 0.0187(9) 0.0225(9) 0.0201(9) 0.0015(7) -0.0019(7) 0.0026(7)
N8 0.0248(9) 0.0309(10) 0.0218(9) -0.0027(8) 0.0034(7) 0.0017(8)
N9 0.0171(8) 0.0242(9) 0.0192(8) -0.0015(7) -0.0002(7) -0.0009(7)
N10 0.0180(8) 0.0244(9) 0.0212(9) -0.0039(7) -0.0002(7) 0.0008(7)
N11 0.0188(9) 0.0278(10) 0.0176(8) -0.0009(7) -0.0021(7) 0.0000(7)
N12 0.0247(10) 0.0301(10) 0.0279(10) -0.0022(8) 0.0069(8) 0.0018(8)
C1 0.0203(10) 0.0335(12) 0.0212(10) -0.0078(9) 0.0016(8) -0.0016(9)
C2 0.0285(12) 0.0312(12) 0.0269(11) -0.0058(10) 0.0062(9) -0.0010(10)
C3 0.0324(13) 0.0367(14) 0.0344(13) -0.0133(11) 0.0081(10) -0.0081(11)
C4 0.0257(12) 0.0521(17) 0.0362(14) -0.0183(12) 0.0045(10) -0.0099(11)
C5 0.0238(12) 0.0522(16) 0.0276(12) -0.0109(11) -0.0037(9) -0.0010(11)
C6 0.0232(11) 0.0361(13) 0.0214(11) -0.0075(9) -0.0016(8) 0.0017(10)
C7 0.0212(10) 0.0299(12) 0.0175(10) -0.0009(9) 0.0010(8) 0.0052(9)
C8 0.0343(13) 0.0487(16) 0.0308(13) 0.0036(12) -0.0099(10) 0.0100(12)
C9 0.0238(11) 0.0305(12) 0.0197(10) -0.0006(9) 0.0036(8) 0.0031(9)
C10 0.0389(13) 0.0270(12) 0.0241(11) 0.0050(9) 0.0048(10) 0.0035(10)
C11 0.0351(13) 0.0302(12) 0.0246(11) 0.0027(10) 0.0046(9) -0.0016(10)
C12 0.0266(11) 0.0276(12) 0.0212(10) 0.0018(9) 0.0011(8) 0.0001(9)
C13 0.0162(10) 0.0249(11) 0.0222(10) 0.0057(8) -0.0031(8) -0.0009(8)
C14 0.0211(11) 0.0337(12) 0.0206(10) 0.0043(9) -0.0010(8) -0.0002(9)
C15 0.0176(11) 0.0426(14) 0.0299(12) 0.0094(10) 0.0005(9) -0.0004(10)
C16 0.0196(11) 0.0411(14) 0.0321(12) 0.0117(11) -0.0075(9) -0.0072(10)
C17 0.0247(11) 0.0324(13) 0.0270(12) 0.0047(10) -0.0071(9) -0.0066(9)
C18 0.0232(11) 0.0265(11) 0.0207(10) 0.0045(9) -0.0029(8) -0.0031(9)
C19 0.0200(10) 0.0226(11) 0.0188(10) 0.0020(8) -0.0006(8) -0.0002(8)
C20 0.0317(12) 0.0367(13) 0.0198(11) -0.0070(10) -0.0025(9) -0.0017(10)
C21 0.0200(10) 0.0228(11) 0.0214(10) 0.0034(8) 0.0003(8) 0.0007(8)
C22 0.0249(11) 0.0345(13) 0.0258(11) -0.0007(10) 0.0075(9) 0.0038(10)
C23 0.0196(10) 0.0279(12) 0.0272(11) 0.0043(9) 0.0036(8) 0.0051(9)
C24 0.0171(10) 0.0253(11) 0.0239(11) 0.0038(9) -0.0017(8) 0.0025(8)
C25 0.0178(10) 0.0251(11) 0.0196(10) -0.0010(8) -0.0029(8) -0.0022(8)
C26 0.0186(10) 0.0267(11) 0.0248(11) -0.0007(9) 0.0008(8) 0.0009(9)
C27 0.0201(10) 0.0329(12) 0.0241(11) 0.0002(9) 0.0024(8) -0.0007(9)
C28 0.0256(11) 0.0298(12) 0.0233(11) 0.0041(9) -0.0009(9) -0.0027(9)
C29 0.0221(10) 0.0258(11) 0.0254(11) -0.0007(9) -0.0025(8) 0.0001(9)
C30 0.0183(10) 0.0256(11) 0.0209(10) -0.0040(8) -0.0031(8) -0.0016(8)
C31 0.0159(9) 0.0244(11) 0.0198(10) -0.0036(8) -0.0015(8) -0.0004(8)
C32 0.0246(11) 0.0270(12) 0.0272(11) -0.0027(9) 0.0013(9) 0.0054(9)
C33 0.0188(10) 0.0282(11) 0.0197(10) -0.0028(9) -0.0016(8) -0.0021(9)
C34 0.0272(12) 0.0355(13) 0.0279(12) -0.0025(10) 0.0101(9) 0.0012(10)
C35 0.0266(11) 0.0370(13) 0.0220(11) -0.0009(10) 0.0031(9) -0.0007(10)
C36 0.0226(11) 0.0327(12) 0.0194(10) 0.0012(9) -0.0013(8) 0.0000(9)
Cl1 0.0196(7) 0.0330(9) 0.0257(7) -0.0011(5) -0.0040(4) 0.0008(5)
O1 0.0471(13) 0.0372(13) 0.0308(11) 0.0067(9) -0.0107(9) -0.0035(10)
O2 0.0247(11) 0.0586(15) 0.0423(13) -0.0047(11) 0.0059(9) 0.0023(10)
O3 0.0344(13) 0.0345(13) 0.0398(16) -0.0098(11) -0.0112(11) -0.0018(9)
O4 0.0256(10) 0.0276(10) 0.0413(12) 0.0002(9) -0.0011(8) 0.0009(8)
O3A 0.034(2) 0.032(2) 0.040(3) -0.007(2) -0.007(2) -0.004(2)
Cl1A 0.029(4) 0.026(4) 0.025(4) 0.005(3) 0.001(2) -0.011(3)
O1A 0.068(8) 0.062(7) 0.045(5) -0.031(6) 0.016(6) -0.030(5)
O2A 0.032(3) 0.057(7) 0.066(8) 0.018(5) -0.008(4) -0.005(4)
O4A 0.058(7) 0.037(6) 0.036(5) 0.002(4) 0.005(4) -0.008(4)
Cl2 0.0337(3) 0.0270(3) 0.0283(3) -0.0017(2) -0.0027(2) -0.0010(2)
O5 0.0721(14) 0.0308(10) 0.0408(11) -0.0070(8) -0.0217(10) -0.0007(9)
O6 0.0573(13) 0.0370(11) 0.0621(13) 0.0175(10) 0.0175(11) 0.0047(10)
O7 0.0384(11) 0.0853(17) 0.0360(10) -0.0123(11) 0.0019(8) -0.0099(11)
O8 0.0512(12) 0.0358(11) 0.0569(13) -0.0040(9) -0.0201(10) 0.0024(9)

loop_
_atom_type_symbol
_atom_type_description
_atom_type_scat_dispersion_real
_atom_type_scat_dispersion_imag
_atom_type_scat_source
C C 0.0181 0.0091 'International Tables Vol C Tables 4.2.6.8 and 6.1.1.4'
H H 0.0000 0.0000 'International Tables Vol C Tables 4.2.6.8 and 6.1.1.4'
Cl Cl 0.3639 0.7018 'International Tables Vol C Tables 4.2.6.8 and 6.1.1.4'
Fe Fe -1.1336 3.1974 'International Tables Vol C Tables 4.2.6.8 and 6.1.1.4'
N N 0.0311 0.0180 'International Tables Vol C Tables 4.2.6.8 and 6.1.1.4'
O O 0.0492 0.0322 'International Tables Vol C Tables 4.2.6.8 and 6.1.1.4'

loop_
_exptl_crystal_face_index_h
_exptl_crystal_face_index_k
_exptl_crystal_face_index_l
_exptl_crystal_face_perp_dist
0 -1 0 0.0509
0 1 0 0.0259
1 0 0 0.0703
-1 0 -2 0.0840
-1 0 0 0.1285
-1 0 3 0.0933

loop_
_geom_angle_atom_site_label_1
_geom_angle_atom_site_label_2
_geom_angle_atom_site_label_3
_geom_angle
_geom_angle_site_symmetry_1
_geom_angle_site_symmetry_3
_geom_angle_publ_flag
N1 Fe1 N3 80.41(8) . . ?
N1 Fe1 N7 92.34(7) . . ?
N1 Fe1 N9 99.64(8) . . ?
N5 Fe1 N1 168.97(8) . . ?
N5 Fe1 N3 90.73(7) . . ?
N5 Fe1 N7 80.83(7) . . ?
N5 Fe1 N9 89.53(7) . . ?
N7 Fe1 N3 88.79(7) . . ?
N7 Fe1 N9 94.09(7) . . ?
N9 Fe1 N3 177.11(7) . . ?
N11 Fe1 N1 92.08(7) . . ?
N11 Fe1 N3 96.32(7) . . ?
N11 Fe1 N5 95.44(7) . . ?
N11 Fe1 N7 173.73(7) . . ?
N11 Fe1 N9 80.79(7) . . ?
C1 N1 Fe1 139.76(16) . . ?
C7 N1 Fe1 113.71(15) . . ?
C7 N1 C1 105.98(19) . . ?
C6 N2 C8 124.9(2) . . ?
C7 N2 C6 106.80(19) . . ?
C7 N2 C8 128.1(2) . . ?
C9 N3 Fe1 115.59(15) . . ?
C12 N3 Fe1 127.60(15) . . ?
C12 N3 C9 116.1(2) . . ?
C9 N4 C10 116.7(2) . . ?
C13 N5 Fe1 140.42(15) . . ?
C19 N5 Fe1 113.89(14) . . ?
C19 N5 C13 105.11(18) . . ?
C18 N6 C20 126.37(19) . . ?
C19 N6 C18 106.27(18) . . ?
C19 N6 C20 127.36(19) . . ?
C21 N7 Fe1 115.90(14) . . ?
C24 N7 Fe1 128.11(15) . . ?
C24 N7 C21 115.95(18) . . ?
C21 N8 C22 116.2(2) . . ?
C25 N9 Fe1 140.49(15) . . ?
C31 N9 Fe1 113.30(14) . . ?
C31 N9 C25 105.31(18) . . ?
C30 N10 C32 123.35(19) . . ?
C31 N10 C30 106.37(17) . . ?
C31 N10 C32 130.28(18) . . ?
C33 N11 Fe1 115.71(14) . . ?
C36 N11 Fe1 127.97(16) . . ?
C36 N11 C33 116.27(19) . . ?
C33 N12 C34 115.9(2) . . ?
N1 C1 C2 130.7(2) . . ?
N1 C1 C6 108.3(2) . . ?
C2 C1 C6 121.0(2) . . ?
C1 C2 H2 121.7 . . ?
C3 C2 C1 116.5(2) . . ?
C3 C2 H2 121.7 . . ?
C2 C3 H3 118.9 . . ?
C2 C3 C4 122.1(3) . . ?
C4 C3 H3 118.9 . . ?
C3 C4 H4 119.0 . . ?
C5 C4 C3 122.0(2) . . ?
C5 C4 H4 119.0 . . ?
C4 C5 H5 121.9 . . ?
C4 C5 C6 116.2(2) . . ?
C6 C5 H5 121.9 . . ?
N2 C6 C1 106.8(2) . . ?
N2 C6 C5 131.1(2) . . ?
C5 C6 C1 122.0(2) . . ?
N1 C7 N2 112.1(2) . . ?
N1 C7 C9 118.35(19) . . ?
N2 C7 C9 129.4(2) . . ?
N2 C8 H8A 109.5 . . ?
N2 C8 H8B 109.5 . . ?
N2 C8 H8C 109.5 . . ?
H8A C8 H8B 109.5 . . ?
H8A C8 H8C 109.5 . . ?
H8B C8 H8C 109.5 . . ?
N3 C9 C7 111.6(2) . . ?
N4 C9 N3 126.2(2) . . ?
N4 C9 C7 122.1(2) . . ?
N4 C10 H10 119.2 . . ?
N4 C10 C11 121.6(2) . . ?
C11 C10 H10 119.2 . . ?
C10 C11 H11 121.2 . . ?
C12 C11 C10 117.6(2) . . ?
C12 C11 H11 121.2 . . ?
N3 C12 C11 121.6(2) . . ?
N3 C12 H12 119.2 . . ?
C11 C12 H12 119.2 . . ?
N5 C13 C14 131.0(2) . . ?
N5 C13 C18 108.43(19) . . ?
C14 C13 C18 120.6(2) . . ?
C13 C14 H14 121.5 . . ?
C15 C14 C13 117.0(2) . . ?
C15 C14 H14 121.5 . . ?
C14 C15 H15 119.0 . . ?
C14 C15 C16 121.9(2) . . ?
C16 C15 H15 119.0 . . ?
C15 C16 H16 119.0 . . ?
C17 C16 C15 122.0(2) . . ?
C17 C16 H16 119.0 . . ?
C16 C17 H17 121.8 . . ?
C16 C17 C18 116.4(2) . . ?
C18 C17 H17 121.8 . . ?
N6 C18 C13 106.72(19) . . ?
N6 C18 C17 131.1(2) . . ?
C17 C18 C13 122.1(2) . . ?
N5 C19 N6 113.41(19) . . ?
N5 C19 C21 117.53(19) . . ?
N6 C19 C21 128.7(2) . . ?
N6 C20 H20A 109.5 . . ?
N6 C20 H20B 109.5 . . ?
N6 C20 H20C 109.5 . . ?
H20A C20 H20B 109.5 . . ?
H20A C20 H20C 109.5 . . ?
H20B C20 H20C 109.5 . . ?
N7 C21 C19 111.84(18) . . ?
N8 C21 N7 126.6(2) . . ?
N8 C21 C19 121.5(2) . . ?
N8 C22 H22 118.9 . . ?
N8 C22 C23 122.2(2) . . ?
C23 C22 H22 118.9 . . ?
C22 C23 H23 121.1 . . ?
C22 C23 C24 117.8(2) . . ?
C24 C23 H23 121.1 . . ?
N7 C24 C23 121.3(2) . . ?
N7 C24 H24 119.3 . . ?
C23 C24 H24 119.3 . . ?
N9 C25 C26 132.2(2) . . ?
N9 C25 C30 108.26(18) . . ?
C26 C25 C30 119.6(2) . . ?
C25 C26 H26 121.2 . . ?
C27 C26 C25 117.6(2) . . ?
C27 C26 H26 121.2 . . ?
C26 C27 H27 119.1 . . ?
C26 C27 C28 121.8(2) . . ?
C28 C27 H27 119.1 . . ?
C27 C28 H28 119.2 . . ?
C29 C28 C27 121.6(2) . . ?
C29 C28 H28 119.2 . . ?
C28 C29 H29 121.9 . . ?
C28 C29 C30 116.3(2) . . ?
C30 C29 H29 121.9 . . ?
N10 C30 C25 106.86(19) . . ?
N10 C30 C29 130.0(2) . . ?
C29 C30 C25 123.1(2) . . ?
N9 C31 N10 113.20(19) . . ?
N9 C31 C33 117.07(19) . . ?
N10 C31 C33 129.73(19) . . ?
N10 C32 H32A 109.5 . . ?
N10 C32 H32B 109.5 . . ?
N10 C32 H32C 109.5 . . ?
H32A C32 H32B 109.5 . . ?
H32A C32 H32C 109.5 . . ?
H32B C32 H32C 109.5 . . ?
N11 C33 C31 112.20(19) . . ?
N12 C33 N11 126.1(2) . . ?
N12 C33 C31 121.7(2) . . ?
N12 C34 H34 118.7 . . ?
N12 C34 C35 122.6(2) . . ?
C35 C34 H34 118.7 . . ?
C34 C35 H35 121.2 . . ?
C34 C35 C36 117.7(2) . . ?
C36 C35 H35 121.2 . . ?
N11 C36 C35 121.3(2) . . ?
N11 C36 H36 119.3 . . ?
C35 C36 H36 119.3 . . ?
O1 Cl1 O3 108.8(2) . . ?
O1 Cl1 O4 108.3(2) . . ?
O2 Cl1 O1 109.3(2) . . ?
O2 Cl1 O3 110.9(3) . . ?
O2 Cl1 O4 109.9(2) . . ?
O4 Cl1 O3 109.6(2) . . ?
O3A Cl1A O1A 111.1(13) . . ?
O3A Cl1A O2A 105.1(13) . . ?
O1A Cl1A O2A 104.2(13) . . ?
O4A Cl1A O3A 114.7(13) . . ?
O4A Cl1A O1A 115.0(13) . . ?
O4A Cl1A O2A 105.5(12) . . ?
O5 Cl2 O7 110.08(14) . . ?
O6 Cl2 O5 109.49(14) . . ?
O6 Cl2 O7 109.28(14) . . ?
O8 Cl2 O5 109.41(12) . . ?
O8 Cl2 O6 108.57(14) . . ?
O8 Cl2 O7 109.98(13) . . ?

loop_
_geom_bond_atom_site_label_1
_geom_bond_atom_site_label_2
_geom_bond_distance
_geom_bond_site_symmetry_2
_geom_bond_publ_flag
Fe1 N1 1.9848(18) . ?
Fe1 N3 2.014(2) . ?
Fe1 N5 1.9831(18) . ?
Fe1 N7 1.9870(18) . ?
Fe1 N9 1.9964(19) . ?
Fe1 N11 1.9823(18) . ?
N1 C1 1.386(3) . ?
N1 C7 1.335(3) . ?
N2 C6 1.371(3) . ?
N2 C7 1.363(3) . ?
N2 C8 1.472(3) . ?
N3 C9 1.355(3) . ?
N3 C12 1.347(3) . ?
N4 C9 1.325(3) . ?
N4 C10 1.339(3) . ?
N5 C13 1.390(3) . ?
N5 C19 1.330(3) . ?
N6 C18 1.377(3) . ?
N6 C19 1.349(3) . ?
N6 C20 1.469(3) . ?
N7 C21 1.357(3) . ?
N7 C24 1.344(3) . ?
N8 C21 1.327(3) . ?
N8 C22 1.339(3) . ?
N9 C25 1.393(3) . ?
N9 C31 1.335(3) . ?
N10 C30 1.380(3) . ?
N10 C31 1.350(3) . ?
N10 C32 1.474(3) . ?
N11 C33 1.358(3) . ?
N11 C36 1.346(3) . ?
N12 C33 1.334(3) . ?
N12 C34 1.342(3) . ?
C1 C2 1.396(4) . ?
C1 C6 1.406(3) . ?
C2 H2 0.9500 . ?
C2 C3 1.384(3) . ?
C3 H3 0.9500 . ?
C3 C4 1.408(4) . ?
C4 H4 0.9500 . ?
C4 C5 1.370(4) . ?
C5 H5 0.9500 . ?
C5 C6 1.405(3) . ?
C7 C9 1.447(3) . ?
C8 H8A 0.9800 . ?
C8 H8B 0.9800 . ?
C8 H8C 0.9800 . ?
C10 H10 0.9500 . ?
C10 C11 1.394(4) . ?
C11 H11 0.9500 . ?
C11 C12 1.375(3) . ?
C12 H12 0.9500 . ?
C13 C14 1.403(3) . ?
C13 C18 1.404(3) . ?
C14 H14 0.9500 . ?
C14 C15 1.380(3) . ?
C15 H15 0.9500 . ?
C15 C16 1.402(4) . ?
C16 H16 0.9500 . ?
C16 C17 1.378(4) . ?
C17 H17 0.9500 . ?
C17 C18 1.401(3) . ?
C19 C21 1.453(3) . ?
C20 H20A 0.9800 . ?
C20 H20B 0.9800 . ?
C20 H20C 0.9800 . ?
C22 H22 0.9500 . ?
C22 C23 1.378(3) . ?
C23 H23 0.9500 . ?
C23 C24 1.386(3) . ?
C24 H24 0.9500 . ?
C25 C26 1.402(3) . ?
C25 C30 1.405(3) . ?
C26 H26 0.9500 . ?
C26 C27 1.380(3) . ?
C27 H27 0.9500 . ?
C27 C28 1.409(3) . ?
C28 H28 0.9500 . ?
C28 C29 1.377(3) . ?
C29 H29 0.9500 . ?
C29 C30 1.397(3) . ?
C31 C33 1.457(3) . ?
C32 H32A 0.9800 . ?
C32 H32B 0.9800 . ?
C32 H32C 0.9800 . ?
C34 H34 0.9500 . ?
C34 C35 1.377(4) . ?
C35 H35 0.9500 . ?
C35 C36 1.382(3) . ?
C36 H36 0.9500 . ?
Cl1 O1 1.441(3) . ?
Cl1 O2 1.431(3) . ?
Cl1 O3 1.444(3) . ?
Cl1 O4 1.444(4) . ?
O3A Cl1A 1.430(15) . ?
Cl1A O1A 1.439(15) . ?
Cl1A O2A 1.491(16) . ?
Cl1A O4A 1.423(15) . ?
Cl2 O5 1.435(2) . ?
Cl2 O6 1.431(2) . ?
Cl2 O7 1.436(2) . ?
Cl2 O8 1.426(2) . ?

loop_
_geom_torsion_atom_site_label_1
_geom_torsion_atom_site_label_2
_geom_torsion_atom_site_label_3
_geom_torsion_atom_site_label_4
_geom_torsion
_geom_torsion_site_symmetry_1
_geom_torsion_site_symmetry_2
_geom_torsion_site_symmetry_3
_geom_torsion_site_symmetry_4
_geom_torsion_publ_flag
Fe1 N1 C1 C2 -8.4(4) . . . . ?
Fe1 N1 C1 C6 170.03(18) . . . . ?
Fe1 N1 C7 N2 -173.47(14) . . . . ?
Fe1 N1 C7 C9 2.1(2) . . . . ?
Fe1 N3 C9 N4 171.38(17) . . . . ?
Fe1 N3 C9 C7 -5.6(2) . . . . ?
Fe1 N3 C12 C11 -168.24(17) . . . . ?
Fe1 N5 C13 C14 -6.7(4) . . . . ?
Fe1 N5 C13 C18 170.68(18) . . . . ?
Fe1 N5 C19 N6 -175.06(15) . . . . ?
Fe1 N5 C19 C21 -1.1(2) . . . . ?
Fe1 N7 C21 N8 176.74(18) . . . . ?
Fe1 N7 C21 C19 -0.5(2) . . . . ?
Fe1 N7 C24 C23 -176.67(16) . . . . ?
Fe1 N9 C25 C26 10.8(4) . . . . ?
Fe1 N9 C25 C30 -167.55(17) . . . . ?
Fe1 N9 C31 N10 171.13(13) . . . . ?
Fe1 N9 C31 C33 -8.5(2) . . . . ?
Fe1 N11 C33 N12 -174.72(17) . . . . ?
Fe1 N11 C33 C31 5.2(2) . . . . ?
Fe1 N11 C36 C35 175.93(17) . . . . ?
N1 C1 C2 C3 177.6(2) . . . . ?
N1 C1 C6 N2 0.7(2) . . . . ?
N1 C1 C6 C5 -176.6(2) . . . . ?
N1 C7 C9 N3 2.3(3) . . . . ?
N1 C7 C9 N4 -174.8(2) . . . . ?
N2 C7 C9 N3 177.0(2) . . . . ?
N2 C7 C9 N4 -0.1(4) . . . . ?
N4 C10 C11 C12 -0.2(3) . . . . ?
N5 C13 C14 C15 176.3(2) . . . . ?
N5 C13 C18 N6 0.9(2) . . . . ?
N5 C13 C18 C17 -177.2(2) . . . . ?
N5 C19 C21 N7 1.1(3) . . . . ?
N5 C19 C21 N8 -176.4(2) . . . . ?
N6 C19 C21 N7 174.0(2) . . . . ?
N6 C19 C21 N8 -3.5(4) . . . . ?
N8 C22 C23 C24 -0.6(4) . . . . ?
N9 C25 C26 C27 -177.3(2) . . . . ?
N9 C25 C30 N10 0.3(2) . . . . ?
N9 C25 C30 C29 179.08(19) . . . . ?
N9 C31 C33 N11 2.3(3) . . . . ?
N9 C31 C33 N12 -177.75(19) . . . . ?
N10 C31 C33 N11 -177.3(2) . . . . ?
N10 C31 C33 N12 2.6(3) . . . . ?
N12 C34 C35 C36 1.6(4) . . . . ?
C1 N1 C7 N2 -0.3(2) . . . . ?
C1 N1 C7 C9 175.27(19) . . . . ?
C1 C2 C3 C4 -0.8(3) . . . . ?
C2 C1 C6 N2 179.4(2) . . . . ?
C2 C1 C6 C5 2.0(3) . . . . ?
C2 C3 C4 C5 1.0(4) . . . . ?
C3 C4 C5 C6 0.3(4) . . . . ?
C4 C5 C6 N2 -178.4(2) . . . . ?
C4 C5 C6 C1 -1.8(3) . . . . ?
C6 N2 C7 N1 0.7(3) . . . . ?
C6 N2 C7 C9 -174.2(2) . . . . ?
C6 C1 C2 C3 -0.7(3) . . . . ?
C7 N1 C1 C2 -178.7(2) . . . . ?
C7 N1 C1 C6 -0.3(2) . . . . ?
C7 N2 C6 C1 -0.9(2) . . . . ?
C7 N2 C6 C5 176.1(2) . . . . ?
C8 N2 C6 C1 -176.1(2) . . . . ?
C8 N2 C6 C5 0.9(4) . . . . ?
C8 N2 C7 N1 175.8(2) . . . . ?
C8 N2 C7 C9 0.9(4) . . . . ?
C9 N3 C12 C11 1.8(3) . . . . ?
C9 N4 C10 C11 1.9(3) . . . . ?
C10 N4 C9 N3 -2.0(3) . . . . ?
C10 N4 C9 C7 174.8(2) . . . . ?
C10 C11 C12 N3 -1.8(3) . . . . ?
C12 N3 C9 N4 0.1(3) . . . . ?
C12 N3 C9 C7 -176.90(18) . . . . ?
C13 N5 C19 N6 -2.0(2) . . . . ?
C13 N5 C19 C21 172.02(19) . . . . ?
C13 C14 C15 C16 0.4(4) . . . . ?
C14 C13 C18 N6 178.6(2) . . . . ?
C14 C13 C18 C17 0.5(3) . . . . ?
C14 C15 C16 C17 0.3(4) . . . . ?
C15 C16 C17 C18 -0.7(4) . . . . ?
C16 C17 C18 N6 -177.3(2) . . . . ?
C16 C17 C18 C13 0.3(3) . . . . ?
C18 N6 C19 N5 2.5(3) . . . . ?
C18 N6 C19 C21 -170.6(2) . . . . ?
C18 C13 C14 C15 -0.8(3) . . . . ?
C19 N5 C13 C14 -176.8(2) . . . . ?
C19 N5 C13 C18 0.6(2) . . . . ?
C19 N6 C18 C13 -2.0(2) . . . . ?
C19 N6 C18 C17 175.9(2) . . . . ?
C20 N6 C18 C13 178.9(2) . . . . ?
C20 N6 C18 C17 -3.2(4) . . . . ?
C20 N6 C19 N5 -178.3(2) . . . . ?
C20 N6 C19 C21 8.5(4) . . . . ?
C21 N7 C24 C23 0.7(3) . . . . ?
C21 N8 C22 C23 0.4(3) . . . . ?
C22 N8 C21 N7 0.4(3) . . . . ?
C22 N8 C21 C19 177.4(2) . . . . ?
C22 C23 C24 N7 0.0(3) . . . . ?
C24 N7 C21 N8 -1.0(3) . . . . ?
C24 N7 C21 C19 -178.23(19) . . . . ?
C25 N9 C31 N10 -0.3(2) . . . . ?
C25 N9 C31 C33 -179.95(17) . . . . ?
C25 C26 C27 C28 -1.4(3) . . . . ?
C26 C25 C30 N10 -178.32(19) . . . . ?
C26 C25 C30 C29 0.5(3) . . . . ?
C26 C27 C28 C29 0.4(3) . . . . ?
C27 C28 C29 C30 0.9(3) . . . . ?
C28 C29 C30 N10 177.1(2) . . . . ?
C28 C29 C30 C25 -1.4(3) . . . . ?
C30 N10 C31 N9 0.4(2) . . . . ?
C30 N10 C31 C33 -179.9(2) . . . . ?
C30 C25 C26 C27 0.9(3) . . . . ?
C31 N9 C25 C26 178.3(2) . . . . ?
C31 N9 C25 C30 0.0(2) . . . . ?
C31 N10 C30 C25 -0.4(2) . . . . ?
C31 N10 C30 C29 -179.1(2) . . . . ?
C32 N10 C30 C25 -179.97(18) . . . . ?
C32 N10 C30 C29 1.3(3) . . . . ?
C32 N10 C31 N9 180.0(2) . . . . ?
C32 N10 C31 C33 -0.4(4) . . . . ?
C33 N11 C36 C35 -1.6(3) . . . . ?
C33 N12 C34 C35 -0.3(3) . . . . ?
C34 N12 C33 N11 -2.2(3) . . . . ?
C34 N12 C33 C31 177.9(2) . . . . ?
C34 C35 C36 N11 -0.5(3) . . . . ?
C36 N11 C33 N12 3.1(3) . . . . ?
C36 N11 C33 C31 -176.94(18) . . . . ?

loop_
_exptl_oxdiff_crystal_face_indexfrac_h
_exptl_oxdiff_crystal_face_indexfrac_k
_exptl_oxdiff_crystal_face_indexfrac_l
_exptl_oxdiff_crystal_face_x
_exptl_oxdiff_crystal_face_y
_exptl_oxdiff_crystal_face_z
-0.0007 -0.9996 -0.0000 0.0875 0.0584 -0.0228
0.0007 0.9996 0.0000 -0.0875 -0.0584 0.0228
0.9995 -0.0005 -0.0000 0.0513 -0.0469 0.0776
-0.9996 0.0020 -1.9986 -0.1144 0.1820 0.0268
-0.9995 0.0005 0.0000 -0.0513 0.0469 -0.0776
-0.9992 -0.0016 2.9980 0.0434 -0.1557 -0.2341
